data_1518854
loop_
_publ_author_name
'Yasuko Harada'
'Takahisa Ikeue'
'Yuki Ide'
'Yuko Kimura'
'Ichiro Hiromitsu'
'Daisuke Yoshioka'
'Masahiro Mikuriya'
'Yusuke Kataoka'
'Makoto Handa'

_publ_section_title
;
 Synthesis, structures, and properties of lantern-type dinuclear
 ruthenium(II,III) complexes cis-[Ru2{3,5-(CF3)2-pf}2(O2CMe)2Cl] and
 [Ru2{3,5-(CF3)2-pf}3(O2CMe)Cl], 3,5-(CF3)2-pf- =
 N,N'-bis[3,5-bis(trifluoromethyl)phenyl]formamidinate anion
;
_journal_name_full 'Inorganica Chimica Acta'
_journal_page_first 186
_journal_page_last 193
_journal_volume 424
_journal_year 2015
_chemical_formula_sum 'C62 H44 Cl F36 N6 O3 Ru2'
_chemical_formula_weight 1842.62
_space_group_IT_number 14
_symmetry_cell_setting monoclinic
_symmetry_space_group_name_Hall '-P 2yn'
_symmetry_space_group_name_H-M 'P 1 21/n 1'
_atom_sites_solution_hydrogens geom
_atom_sites_solution_primary direct
_atom_sites_solution_secondary difmap
_cell_angle_alpha 90.00
_cell_angle_beta 113.993(2)
_cell_angle_gamma 90.00
_cell_formula_units_Z 4
_cell_length_a 19.665(3)
_cell_length_b 16.144(2)
_cell_length_c 24.095(4)
_cell_measurement_temperature 90(2)
_cell_volume 6988.5(18)
_computing_cell_refinement 'Bruker SMART'
_computing_data_collection 'Bruker SMART'
_computing_data_reduction 'Bruker SAINT'
_computing_molecular_graphics 'Bruker SHELXL'
_computing_publication_material 'Bruker SHELXL'
_computing_structure_refinement 'SHELXL-97 (Sheldrick, 1997)'
_computing_structure_solution 'SHELXS-97 (Sheldrick, 1990)'
_diffrn_ambient_temperature 90(2)
_diffrn_measured_fraction_theta_full 0.998
_diffrn_measured_fraction_theta_max 0.910
_diffrn_measurement_device_type 'CCD area detector'
_diffrn_measurement_method 'psi and omega scans'
_diffrn_radiation_monochromator graphite
_diffrn_radiation_source 'fine-focus sealed tube'
_diffrn_radiation_type MoK\a
_diffrn_radiation_wavelength 0.71073
_diffrn_reflns_av_R_equivalents 0.0477
_diffrn_reflns_av_sigmaI/netI 0.1308
_diffrn_reflns_limit_h_max 25
_diffrn_reflns_limit_h_min -26
_diffrn_reflns_limit_k_max 21
_diffrn_reflns_limit_k_min -19
_diffrn_reflns_limit_l_max 32
_diffrn_reflns_limit_l_min -26
_diffrn_reflns_number 42508
_diffrn_reflns_theta_full 25.00
_diffrn_reflns_theta_max 28.59
_diffrn_reflns_theta_min 1.13
_exptl_absorpt_coefficient_mu 0.616
_exptl_absorpt_correction_T_max 0.9132
_exptl_absorpt_correction_T_min 0.8867
_exptl_absorpt_correction_type empirical
_exptl_absorpt_process_details SADABS
_exptl_crystal_colour dark-violet
_exptl_crystal_density_diffrn 1.751
_exptl_crystal_density_method 'not measured'
_exptl_crystal_description plate
_exptl_crystal_F_000 3644
_exptl_crystal_size_max 0.20
_exptl_crystal_size_mid 0.15
_exptl_crystal_size_min 0.15
_refine_diff_density_max 0.840
_refine_diff_density_min -0.823
_refine_diff_density_rms 0.099
_refine_ls_extinction_method none
_refine_ls_goodness_of_fit_ref 0.816
_refine_ls_hydrogen_treatment constr
_refine_ls_matrix_type full
_refine_ls_number_parameters 1024
_refine_ls_number_reflns 16274
_refine_ls_number_restraints 1
_refine_ls_restrained_S_all 0.821
_refine_ls_R_factor_all 0.0851
_refine_ls_R_factor_gt 0.0392
_refine_ls_shift/su_max 0.002
_refine_ls_shift/su_mean 0.000
_refine_ls_structure_factor_coef Fsqd
_refine_ls_weighting_details 'calc w=1/[\s^2^(Fo^2^)+(0.0366P)^2^+0.0000P] where P=(Fo^2^+2Fc^2^)/3'
_refine_ls_weighting_scheme calc
_refine_ls_wR_factor_gt 0.0763
_refine_ls_wR_factor_ref 0.0913
_reflns_number_gt 9023
_reflns_number_total 16274
_reflns_threshold_expression >2sigma(I)
_cod_data_source_file ICA-2015-424-196-193-3.CIF
_cod_data_source_block rupfoac
_cod_depositor_comments
;
The following automatic conversions were performed:

'_symmetry_cell_setting' value 'Monoclinic' changed to 'monoclinic'
according to the built-in table from CIF Core dictionary named
'cif_core.dic' version 2.4.1 from 2010-06-29.

Automatic conversion script
Id: cif_fix_values 2827 2014-09-09 07:05:25Z andrius 
;
_cod_original_cell_volume 6988.7(17)
_cod_original_sg_symbol_H-M P2(1)/n
_cod_database_code 1518854

loop_
_symmetry_equiv_pos_as_xyz
'x, y, z'
'-x+1/2, y+1/2, -z+1/2'
'-x, -y, -z'
'x-1/2, -y-1/2, z-1/2'

loop_
_atom_site_label
_atom_site_type_symbol
_atom_site_fract_x
_atom_site_fract_y
_atom_site_fract_z
_atom_site_U_iso_or_equiv
_atom_site_adp_type
_atom_site_occupancy
_atom_site_symmetry_multiplicity
_atom_site_calc_flag
_atom_site_refinement_flags
_atom_site_disorder_assembly
_atom_site_disorder_group
Ru1 Ru 0.184649(16) 0.430934(18) -0.500879(13) 0.01549(7) Uani 1 1 d . . .
Ru2 Ru 0.274147(16) 0.501396(18) -0.418722(13) 0.01604(7) Uani 1 1 d . . .
Cl1 Cl 0.09203(5) 0.35507(5) -0.58478(4) 0.0191(2) Uani 1 1 d . . .
N1 N 0.18062(15) 0.34136(16) -0.44013(13) 0.0160(7) Uani 1 1 d . . .
N2 N 0.25787(15) 0.42119(17) -0.35878(13) 0.0164(7) Uani 1 1 d . . .
N3 N 0.26991(15) 0.37137(17) -0.51312(13) 0.0185(7) Uani 1 1 d . . .
N4 N 0.35665(15) 0.42947(18) -0.42464(13) 0.0189(7) Uani 1 1 d . . .
N5 N 0.18225(15) 0.52881(17) -0.55774(13) 0.0178(7) Uani 1 1 d . . .
N6 N 0.28293(15) 0.58698(17) -0.47949(13) 0.0185(7) Uani 1 1 d . . .
O1 O 0.10409(12) 0.49403(14) -0.48349(10) 0.0166(5) Uani 1 1 d . . .
O2 O 0.19060(12) 0.57322(14) -0.41395(10) 0.0168(5) Uani 1 1 d . . .
O3 O 0.36353(13) 0.58488(15) -0.33842(11) 0.0246(6) Uani 1 1 d . . .
F1 F 0.02082(13) 0.03540(13) -0.56715(10) 0.0397(6) Uani 1 1 d . . .
F2 F 0.11944(12) 0.00589(13) -0.48906(10) 0.0375(6) Uani 1 1 d . . .
F3 F 0.12677(15) 0.07636(14) -0.56205(12) 0.0544(8) Uani 1 1 d . . .
F4 F -0.08610(17) 0.16222(17) -0.43536(18) 0.0955(13) Uani 1 1 d . . .
F5 F -0.09695(14) 0.28793(18) -0.46130(12) 0.0626(8) Uani 1 1 d . . .
F6 F -0.02491(14) 0.25453(18) -0.37308(12) 0.0570(8) Uani 1 1 d . . .
F7 F 0.36671(15) 0.30328(14) -0.10177(11) 0.0496(7) Uani 1 1 d . . .
F8 F 0.45368(13) 0.30526(14) -0.13307(11) 0.0472(7) Uani 1 1 d . . .
F9 F 0.35766(14) 0.23034(13) -0.17883(10) 0.0444(7) Uani 1 1 d . . .
F10 F 0.27189(15) 0.58276(14) -0.13263(11) 0.0524(7) Uani 1 1 d . . .
F11 F 0.34967(14) 0.64032(14) -0.16203(12) 0.0514(7) Uani 1 1 d . . .
F12 F 0.23353(13) 0.64027(13) -0.22056(10) 0.0353(6) Uani 1 1 d . . .
F13 F 0.1613(2) 0.2456(2) -0.76822(14) 0.1072(14) Uani 1 1 d . . .
F14 F 0.2464(2) 0.3332(3) -0.74546(15) 0.1139(15) Uani 1 1 d . . .
F15 F 0.1468(2) 0.3672(2) -0.74214(13) 0.1033(14) Uani 1 1 d . . .
F16A F 0.3011(12) 0.0643(4) -0.5202(7) 0.096(4) Uani 0.68(3) 1 d P A 1
F17A F 0.3733(5) 0.0782(6) -0.5681(10) 0.092(4) Uani 0.68(3) 1 d P A 1
F16B F 0.2711(7) 0.0494(11) -0.5459(9) 0.052(5) Uiso 0.32(3) 1 d P A 1
F17B F 0.3733(8) 0.0819(9) -0.5350(12) 0.048(6) Uani 0.32(3) 1 d P A 1
F18 F 0.2729(2) 0.03439(19) -0.61602(19) 0.1220(16) Uani 1 1 d . . .
F19 F 0.5697(2) 0.3674(2) -0.19193(14) 0.1059(14) Uani 1 1 d . . .
F20A F 0.5994(19) 0.503(3) -0.1877(6) 0.078(8) Uani 0.69(8) 1 d P B 3
F20B F 0.6175(10) 0.460(4) -0.1862(11) 0.051(10) Uani 0.31(8) 1 d P B 4
F21 F 0.49517(15) 0.4644(2) -0.20060(11) 0.0694(9) Uani 1 1 d . . .
F22 F 0.65656(14) 0.38157(17) -0.38804(14) 0.0651(9) Uani 1 1 d . . .
F23 F 0.59514(13) 0.47668(18) -0.44896(12) 0.0579(8) Uani 1 1 d . . .
F24 F 0.67431(13) 0.50826(16) -0.36009(11) 0.0496(7) Uani 1 1 d . . .
F25 F -0.11601(15) 0.6140(2) -0.73580(16) 0.1002(14) Uani 1 1 d . . .
F26 F -0.11318(14) 0.4829(2) -0.73702(15) 0.0924(13) Uani 1 1 d . . .
F27 F -0.09703(12) 0.54624(15) -0.65658(11) 0.0396(6) Uani 1 1 d . . .
F28 F 0.1320(2) 0.6708(2) -0.77724(16) 0.1069(14) Uani 1 1 d . . .
F29 F 0.18810(15) 0.5575(2) -0.76421(13) 0.0830(11) Uani 1 1 d . . .
F30 F 0.07561(15) 0.5673(2) -0.82725(12) 0.0717(9) Uani 1 1 d . . .
F31A F 0.2861(19) 0.8852(7) -0.3941(13) 0.107(8) Uani 0.56(4) 1 d P C 5
F32A F 0.3673(10) 0.9465(12) -0.4194(14) 0.097(8) Uani 0.56(4) 1 d P C 5
F31B F 0.3395(15) 0.9010(7) -0.3739(4) 0.063(6) Uani 0.44(4) 1 d P C 6
F32B F 0.3677(15) 0.9428(15) -0.4434(12) 0.087(8) Uani 0.44(4) 1 d P C 6
F33 F 0.26114(18) 0.90334(18) -0.4770(2) 0.1072(16) Uani 1 1 d . C .
F34 F 0.57325(14) 0.76775(18) -0.40517(15) 0.0717(9) Uani 1 1 d . . .
F35 F 0.54684(14) 0.6502(2) -0.44891(15) 0.0881(12) Uani 1 1 d . . .
F36 F 0.56930(14) 0.6600(2) -0.35557(16) 0.0766(10) Uani 1 1 d . . .
C1 C 0.1230(2) 0.5530(2) -0.44569(16) 0.0176(8) Uani 1 1 d . . .
C2 C 0.06378(19) 0.6029(2) -0.43742(17) 0.0222(9) Uani 1 1 d . . .
H2A H 0.0147 0.5815 -0.4643 0.033 Uiso 1 1 calc R . .
H2B H 0.0680 0.6610 -0.4475 0.033 Uiso 1 1 calc R . .
H2C H 0.0697 0.5989 -0.3951 0.033 Uiso 1 1 calc R . .
C3 C 0.21304(19) 0.3569(2) -0.38175(16) 0.0190(8) Uani 1 1 d . . .
H3A H 0.2040 0.3204 -0.3546 0.023 Uiso 1 1 calc R . .
C4 C 0.12527(19) 0.2773(2) -0.45569(16) 0.0178(8) Uani 1 1 d . . .
C5 C 0.1308(2) 0.2070(2) -0.48733(16) 0.0206(8) Uani 1 1 d . . .
H5A H 0.1701 0.2021 -0.5005 0.025 Uiso 1 1 calc R . .
C6 C 0.0785(2) 0.1443(2) -0.49933(16) 0.0207(9) Uani 1 1 d . . .
C7 C 0.0203(2) 0.1508(2) -0.48108(16) 0.0228(9) Uani 1 1 d . . .
H7A H -0.0153 0.1075 -0.4897 0.027 Uiso 1 1 calc R . .
C8 C 0.01458(19) 0.2204(2) -0.45039(17) 0.0207(9) Uani 1 1 d . . .
C9 C 0.06687(19) 0.2841(2) -0.43807(16) 0.0194(8) Uani 1 1 d . . .
H9A H 0.0622 0.3324 -0.4174 0.023 Uiso 1 1 calc R . .
C10 C 0.0870(2) 0.0665(2) -0.52992(18) 0.0291(9) Uani 1 1 d . . .
C11 C -0.0474(2) 0.2294(3) -0.4303(2) 0.0313(10) Uani 1 1 d . . .
C12 C 0.28530(18) 0.4304(2) -0.29457(15) 0.0168(8) Uani 1 1 d . . .
C13 C 0.31992(19) 0.3653(2) -0.25572(16) 0.0201(8) Uani 1 1 d . . .
H13A H 0.3282 0.3143 -0.2717 0.024 Uiso 1 1 calc R . .
C14 C 0.3425(2) 0.3746(2) -0.19354(16) 0.0218(9) Uani 1 1 d . . .
C15 C 0.3324(2) 0.4482(2) -0.16876(17) 0.0244(9) Uani 1 1 d . . .
H15A H 0.3481 0.4541 -0.1261 0.029 Uiso 1 1 calc R . .
C16 C 0.29854(19) 0.5135(2) -0.20795(16) 0.0209(9) Uani 1 1 d . . .
C17 C 0.27503(19) 0.5053(2) -0.27018(16) 0.0193(8) Uani 1 1 d . . .
H17A H 0.2519 0.5505 -0.2962 0.023 Uiso 1 1 calc R . .
C18 C 0.3800(2) 0.3034(2) -0.15245(18) 0.0315(10) Uani 1 1 d . . .
C19 C 0.2877(2) 0.5933(2) -0.18091(18) 0.0315(10) Uani 1 1 d . . .
C20 C 0.3386(2) 0.3793(2) -0.47175(16) 0.0201(8) Uani 1 1 d . . .
H20A H 0.3769 0.3475 -0.4761 0.024 Uiso 1 1 calc R . .
C21 C 0.26075(19) 0.3110(2) -0.55976(17) 0.0195(8) Uani 1 1 d . . .
C22 C 0.22998(19) 0.3350(2) -0.62005(17) 0.0246(9) Uani 1 1 d . . .
H22A H 0.2134 0.3904 -0.6307 0.029 Uiso 1 1 calc R . .
C23 C 0.2234(2) 0.2778(3) -0.66488(18) 0.0309(10) Uani 1 1 d . . .
C24 C 0.2465(2) 0.1972(3) -0.6499(2) 0.0366(11) Uani 1 1 d . A .
H24A H 0.2418 0.1582 -0.6808 0.044 Uiso 1 1 calc R . .
C25 C 0.2764(2) 0.1736(2) -0.5900(2) 0.0308(10) Uani 1 1 d . . .
C26 C 0.2833(2) 0.2302(2) -0.54478(19) 0.0280(10) Uani 1 1 d . A .
H26A H 0.3036 0.2133 -0.5034 0.034 Uiso 1 1 calc R . .
C27 C 0.1937(3) 0.3048(4) -0.7296(2) 0.0559(15) Uani 1 1 d . . .
C28 C 0.3042(3) 0.0874(3) -0.5723(3) 0.0478(13) Uani 1 1 d . A .
C29 C 0.43322(19) 0.4343(2) -0.38460(17) 0.0214(8) Uani 1 1 d . . .
C30 C 0.4540(2) 0.4349(2) -0.32272(17) 0.0258(9) Uani 1 1 d . B .
H30A H 0.4169 0.4307 -0.3070 0.031 Uiso 1 1 calc R . .
C31 C 0.5286(2) 0.4415(2) -0.28277(18) 0.0290(10) Uani 1 1 d . . .
C32 C 0.5829(2) 0.4479(2) -0.30484(19) 0.0327(10) Uani 1 1 d . B .
H32A H 0.6337 0.4530 -0.2777 0.039 Uiso 1 1 calc R . .
C33 C 0.5627(2) 0.4468(2) -0.36683(18) 0.0269(9) Uani 1 1 d . . .
C34 C 0.48829(19) 0.4401(2) -0.40705(18) 0.0255(9) Uani 1 1 d . B .
H34A H 0.4750 0.4394 -0.4496 0.031 Uiso 1 1 calc R . .
C35 C 0.5494(2) 0.4416(3) -0.2158(2) 0.0455(13) Uani 1 1 d . B .
C36 C 0.6220(2) 0.4532(3) -0.3910(2) 0.0384(11) Uani 1 1 d . B .
C37 C 0.23188(19) 0.5885(2) -0.53548(16) 0.0195(9) Uani 1 1 d . . .
H37A H 0.2307 0.6341 -0.5608 0.023 Uiso 1 1 calc R . .
C38 C 0.1281(2) 0.5407(2) -0.61892(16) 0.0187(8) Uani 1 1 d . . .
C39 C 0.05279(19) 0.5378(2) -0.63123(16) 0.0191(8) Uani 1 1 d . . .
H39A H 0.0369 0.5273 -0.5996 0.023 Uiso 1 1 calc R . .
C40 C 0.00106(19) 0.5505(2) -0.69004(17) 0.0209(9) Uani 1 1 d . . .
C41 C 0.0231(2) 0.5666(2) -0.73689(17) 0.0269(9) Uani 1 1 d . . .
H41A H -0.0129 0.5757 -0.7771 0.032 Uiso 1 1 calc R . .
C42 C 0.0983(2) 0.5691(2) -0.72419(17) 0.0286(9) Uani 1 1 d . . .
C43 C 0.1509(2) 0.5562(2) -0.66506(16) 0.0235(9) Uani 1 1 d . . .
H43A H 0.2025 0.5582 -0.6565 0.028 Uiso 1 1 calc R . .
C44 C -0.0811(2) 0.5482(3) -0.70526(19) 0.0322(10) Uani 1 1 d . . .
C45 C 0.1235(3) 0.5897(3) -0.7728(2) 0.0456(13) Uani 1 1 d . . .
C46 C 0.3315(2) 0.6571(2) -0.46022(16) 0.0209(9) Uani 1 1 d . . .
C47 C 0.3042(2) 0.7354(2) -0.45730(17) 0.0283(10) Uani 1 1 d . . .
H47A H 0.2523 0.7431 -0.4687 0.034 Uiso 1 1 calc R . .
C48 C 0.3520(2) 0.8026(2) -0.43784(19) 0.0308(10) Uani 1 1 d . C .
C49 C 0.4279(2) 0.7916(3) -0.42219(19) 0.0360(11) Uani 1 1 d . . .
H49A H 0.4608 0.8375 -0.4096 0.043 Uiso 1 1 calc R . .
C50 C 0.4549(2) 0.7133(3) -0.42515(17) 0.0293(10) Uani 1 1 d . . .
C51 C 0.4070(2) 0.6457(2) -0.44377(17) 0.0249(9) Uani 1 1 d . . .
H51A H 0.4261 0.5920 -0.4452 0.030 Uiso 1 1 calc R . .
C52 C 0.3228(3) 0.8860(3) -0.4318(3) 0.0516(14) Uani 1 1 d . . .
C53 C 0.5366(3) 0.6983(3) -0.4086(2) 0.0481(13) Uani 1 1 d . . .
C54 C 0.3767(2) 0.6485(3) -0.30891(19) 0.0332(10) Uani 1 1 d . . .
C55 C 0.3167(2) 0.7076(2) -0.3121(2) 0.0446(12) Uani 1 1 d . . .
H55A H 0.2685 0.6868 -0.3411 0.067 Uiso 1 1 calc R . .
H55B H 0.3263 0.7620 -0.3255 0.067 Uiso 1 1 calc R . .
H55C H 0.3158 0.7127 -0.2719 0.067 Uiso 1 1 calc R . .
C56 C 0.4553(2) 0.6699(3) -0.2670(2) 0.0572(15) Uani 1 1 d . . .
H56A H 0.4890 0.6265 -0.2691 0.086 Uiso 1 1 calc R . .
H56B H 0.4591 0.6742 -0.2253 0.086 Uiso 1 1 calc R . .
H56C H 0.4691 0.7230 -0.2793 0.086 Uiso 1 1 calc R . .
C61 C 0.4574(7) 0.1977(6) -0.2762(6) 0.240(7) Uani 1 1 d D . .
H61A H 0.4552 0.2398 -0.2477 0.360 Uiso 1 1 calc R . .
H61B H 0.5073 0.1971 -0.2760 0.360 Uiso 1 1 calc R . .
H61C H 0.4464 0.1432 -0.2639 0.360 Uiso 1 1 calc R . .
C62 C 0.3942(6) 0.2200(6) -0.3467(4) 0.191(6) Uani 1 1 d . . .
H62A H 0.3420 0.2080 -0.3534 0.230 Uiso 1 1 calc R . .
H62B H 0.3992 0.2760 -0.3613 0.230 Uiso 1 1 calc R . .
C63 C 0.4344(8) 0.1469(10) -0.3687(6) 0.284(10) Uani 1 1 d D . .
H63A H 0.4577 0.1091 -0.3337 0.341 Uiso 1 1 calc R . .
H63B H 0.3943 0.1151 -0.4005 0.341 Uiso 1 1 calc R . .
C64 C 0.4871(7) 0.1628(13) -0.3910(7) 0.328(13) Uani 1 1 d . . .
H64A H 0.5268 0.1842 -0.3532 0.394 Uiso 1 1 calc R . .
H64B H 0.4646 0.2135 -0.4144 0.394 Uiso 1 1 calc R . .
C65 C 0.5455(11) 0.1345(12) -0.4307(9) 0.388(11) Uiso 1 1 d . . .
H65A H 0.5530 0.0738 -0.4262 0.466 Uiso 1 1 calc R . .
H65B H 0.5159 0.1453 -0.4744 0.466 Uiso 1 1 calc R . .
C66 C 0.6298(11) 0.1769(12) -0.4132(9) 0.470(14) Uiso 1 1 d . . .
H66A H 0.6599 0.1397 -0.4262 0.705 Uiso 1 1 calc R . .
H66B H 0.6546 0.1855 -0.3692 0.705 Uiso 1 1 calc R . .
H66C H 0.6241 0.2302 -0.4341 0.705 Uiso 1 1 calc R . .

loop_
_atom_site_aniso_label
_atom_site_aniso_U_11
_atom_site_aniso_U_22
_atom_site_aniso_U_33
_atom_site_aniso_U_23
_atom_site_aniso_U_13
_atom_site_aniso_U_12
Ru1 0.01323(15) 0.01698(16) 0.01531(16) -0.00050(13) 0.00482(12) -0.00112(13)
Ru2 0.01303(14) 0.01809(15) 0.01563(15) -0.00036(13) 0.00442(12) -0.00179(13)
Cl1 0.0167(5) 0.0203(5) 0.0184(5) -0.0026(4) 0.0052(4) -0.0029(4)
N1 0.0155(16) 0.0145(16) 0.0172(17) 0.0002(13) 0.0059(14) -0.0006(13)
N2 0.0141(15) 0.0167(16) 0.0168(17) -0.0015(13) 0.0046(13) -0.0001(13)
N3 0.0152(16) 0.0197(17) 0.0202(18) 0.0011(14) 0.0067(14) 0.0008(13)
N4 0.0109(15) 0.0234(17) 0.0193(17) 0.0010(14) 0.0029(13) -0.0008(14)
N5 0.0131(16) 0.0202(16) 0.0197(18) 0.0007(13) 0.0062(14) -0.0026(13)
N6 0.0112(16) 0.0215(18) 0.0211(18) 0.0001(13) 0.0049(14) -0.0033(13)
O1 0.0141(12) 0.0176(13) 0.0167(13) -0.0007(11) 0.0049(11) -0.0024(11)
O2 0.0148(13) 0.0171(13) 0.0169(13) -0.0001(11) 0.0047(11) -0.0015(11)
O3 0.0242(15) 0.0290(16) 0.0182(15) -0.0034(12) 0.0061(12) -0.0066(12)
F1 0.0473(16) 0.0262(13) 0.0307(14) -0.0088(11) 0.0005(12) -0.0098(11)
F2 0.0451(15) 0.0239(13) 0.0335(14) -0.0032(11) 0.0057(12) 0.0052(12)
F3 0.088(2) 0.0385(15) 0.0629(19) -0.0256(14) 0.0577(17) -0.0245(14)
F4 0.096(2) 0.0488(19) 0.202(4) -0.050(2) 0.122(3) -0.0440(18)
F5 0.0436(17) 0.095(2) 0.0556(19) 0.0265(17) 0.0265(15) 0.0325(16)
F6 0.0385(16) 0.098(2) 0.0400(17) -0.0027(16) 0.0219(14) 0.0008(15)
F7 0.075(2) 0.0450(16) 0.0276(15) 0.0147(12) 0.0199(14) 0.0155(14)
F8 0.0325(15) 0.0391(15) 0.0504(17) 0.0122(13) -0.0031(13) 0.0058(12)
F9 0.0621(18) 0.0236(14) 0.0269(14) 0.0036(11) -0.0031(13) -0.0055(12)
F10 0.091(2) 0.0421(16) 0.0309(15) 0.0021(12) 0.0319(15) 0.0204(14)
F11 0.0470(17) 0.0354(15) 0.0526(18) -0.0211(13) 0.0005(14) -0.0067(13)
F12 0.0445(15) 0.0289(13) 0.0262(13) -0.0013(11) 0.0080(12) 0.0103(11)
F13 0.157(4) 0.100(3) 0.0318(19) -0.0314(19) 0.005(2) -0.026(2)
F14 0.086(3) 0.207(4) 0.055(2) 0.038(3) 0.035(2) 0.000(3)
F15 0.125(3) 0.139(3) 0.0245(17) 0.0008(19) 0.0084(19) 0.069(3)
F16A 0.190(12) 0.026(3) 0.096(8) 0.014(4) 0.084(9) 0.032(4)
F17A 0.075(5) 0.050(4) 0.188(11) 0.033(6) 0.092(6) 0.028(3)
F17B 0.012(6) 0.027(5) 0.098(14) 0.001(7) 0.015(6) 0.006(4)
F18 0.160(4) 0.0346(19) 0.132(4) -0.036(2) 0.018(3) 0.006(2)
F19 0.147(4) 0.121(3) 0.054(2) 0.050(2) 0.046(2) 0.065(3)
F20A 0.065(10) 0.128(16) 0.029(3) -0.026(6) 0.009(5) -0.059(11)
F20B 0.024(7) 0.10(2) 0.019(6) 0.008(8) 0.001(4) -0.008(9)
F21 0.0419(17) 0.139(3) 0.0238(15) -0.0037(16) 0.0102(13) 0.0127(17)
F22 0.0490(18) 0.0584(19) 0.108(3) -0.0091(18) 0.0524(18) 0.0092(15)
F23 0.0300(15) 0.111(2) 0.0384(17) -0.0033(16) 0.0195(13) -0.0091(15)
F24 0.0279(14) 0.0727(19) 0.0541(17) -0.0149(15) 0.0226(13) -0.0176(14)
F25 0.0360(17) 0.145(3) 0.122(3) 0.104(3) 0.0345(19) 0.0448(19)
F26 0.0315(16) 0.143(3) 0.107(3) -0.097(2) 0.0323(17) -0.0441(18)
F27 0.0203(13) 0.0619(17) 0.0357(15) 0.0015(12) 0.0104(11) 0.0024(11)
F28 0.181(4) 0.081(3) 0.098(3) 0.016(2) 0.097(3) -0.034(3)
F29 0.0450(18) 0.170(3) 0.0445(19) 0.037(2) 0.0289(15) 0.026(2)
F30 0.0513(18) 0.141(3) 0.0226(16) 0.0049(17) 0.0153(14) -0.0108(19)
F31A 0.17(2) 0.044(4) 0.173(15) 0.003(6) 0.140(16) 0.017(7)
F32A 0.049(6) 0.029(6) 0.19(2) -0.040(10) 0.021(9) -0.013(4)
F31B 0.100(13) 0.029(5) 0.060(7) -0.012(4) 0.032(7) 0.010(6)
F32B 0.106(11) 0.019(8) 0.106(13) 0.015(9) 0.011(8) -0.011(7)
F33 0.060(2) 0.046(2) 0.159(4) -0.021(2) -0.013(2) 0.0157(17)
F34 0.0396(17) 0.076(2) 0.104(3) -0.0257(19) 0.0348(17) -0.0366(16)
F35 0.0374(17) 0.130(3) 0.107(3) -0.078(2) 0.0399(18) -0.0335(18)
F36 0.0290(17) 0.106(3) 0.085(3) 0.006(2) 0.0133(17) 0.0058(16)
C1 0.021(2) 0.015(2) 0.016(2) 0.0057(15) 0.0070(17) 0.0002(16)
C2 0.019(2) 0.023(2) 0.024(2) -0.0026(17) 0.0081(18) -0.0014(17)
C3 0.017(2) 0.019(2) 0.020(2) 0.0055(16) 0.0073(17) 0.0033(17)
C4 0.018(2) 0.016(2) 0.015(2) 0.0037(15) 0.0020(16) -0.0011(16)
C5 0.020(2) 0.023(2) 0.017(2) 0.0018(16) 0.0061(17) -0.0005(17)
C6 0.029(2) 0.016(2) 0.012(2) 0.0026(15) 0.0027(17) -0.0042(17)
C7 0.020(2) 0.021(2) 0.019(2) 0.0021(16) 0.0000(17) -0.0095(17)
C8 0.016(2) 0.020(2) 0.021(2) 0.0040(16) 0.0022(17) -0.0012(16)
C9 0.021(2) 0.016(2) 0.017(2) 0.0009(16) 0.0040(17) 0.0011(16)
C10 0.037(2) 0.027(2) 0.025(2) -0.003(2) 0.014(2) -0.008(2)
C11 0.027(2) 0.032(3) 0.036(3) 0.000(2) 0.015(2) -0.005(2)
C12 0.0098(18) 0.022(2) 0.016(2) -0.0001(17) 0.0029(15) -0.0051(16)
C13 0.017(2) 0.018(2) 0.022(2) -0.0017(16) 0.0046(17) -0.0025(16)
C14 0.019(2) 0.023(2) 0.018(2) 0.0016(17) 0.0010(17) -0.0013(17)
C15 0.023(2) 0.033(2) 0.012(2) 0.0001(17) 0.0015(17) -0.0048(18)
C16 0.020(2) 0.025(2) 0.015(2) -0.0031(16) 0.0049(17) -0.0028(17)
C17 0.0179(19) 0.020(2) 0.018(2) 0.0019(17) 0.0048(16) -0.0011(17)
C18 0.036(3) 0.029(3) 0.021(2) -0.0005(19) 0.004(2) -0.005(2)
C19 0.036(3) 0.033(3) 0.018(2) -0.0048(19) 0.003(2) 0.001(2)
C20 0.017(2) 0.024(2) 0.023(2) 0.0022(17) 0.0120(18) 0.0031(17)
C21 0.0119(19) 0.025(2) 0.024(2) -0.0070(17) 0.0094(17) -0.0032(16)
C22 0.016(2) 0.031(2) 0.027(2) -0.0053(18) 0.0095(18) -0.0008(17)
C23 0.018(2) 0.050(3) 0.025(2) -0.010(2) 0.0092(19) -0.003(2)
C24 0.026(2) 0.040(3) 0.048(3) -0.024(2) 0.020(2) -0.010(2)
C25 0.023(2) 0.023(2) 0.051(3) -0.010(2) 0.020(2) -0.0066(18)
C26 0.019(2) 0.033(2) 0.035(3) -0.001(2) 0.0142(19) -0.0021(18)
C27 0.044(3) 0.090(4) 0.032(3) -0.021(3) 0.013(3) 0.009(3)
C28 0.049(3) 0.028(3) 0.074(4) -0.011(3) 0.034(3) -0.004(2)
C29 0.0168(19) 0.022(2) 0.021(2) 0.0004(17) 0.0032(17) 0.0023(17)
C30 0.018(2) 0.034(2) 0.026(2) 0.0040(19) 0.0096(18) 0.0019(18)
C31 0.019(2) 0.041(3) 0.023(2) 0.0041(19) 0.0052(18) -0.0004(19)
C32 0.016(2) 0.045(3) 0.032(3) -0.003(2) 0.0045(19) -0.0007(19)
C33 0.014(2) 0.034(2) 0.032(3) -0.0009(19) 0.0087(18) 0.0004(17)
C34 0.020(2) 0.032(2) 0.023(2) -0.0036(18) 0.0069(18) 0.0010(18)
C35 0.021(2) 0.083(4) 0.026(3) 0.009(3) 0.003(2) -0.002(3)
C36 0.021(2) 0.062(3) 0.033(3) -0.010(2) 0.011(2) -0.004(2)
C37 0.020(2) 0.019(2) 0.022(2) 0.0053(16) 0.0107(18) 0.0005(16)
C38 0.018(2) 0.016(2) 0.019(2) -0.0006(16) 0.0043(17) -0.0021(16)
C39 0.024(2) 0.0141(19) 0.020(2) -0.0042(16) 0.0097(18) -0.0036(16)
C40 0.017(2) 0.017(2) 0.026(2) -0.0012(16) 0.0067(18) -0.0018(16)
C41 0.024(2) 0.032(2) 0.019(2) 0.0077(18) 0.0024(18) -0.0016(19)
C42 0.027(2) 0.036(2) 0.022(2) 0.0075(19) 0.0090(19) -0.004(2)
C43 0.016(2) 0.032(2) 0.021(2) 0.0031(18) 0.0057(17) -0.0036(17)
C44 0.027(2) 0.038(3) 0.028(3) 0.005(2) 0.006(2) 0.002(2)
C45 0.035(3) 0.072(4) 0.029(3) 0.013(3) 0.012(2) -0.003(3)
C46 0.019(2) 0.026(2) 0.016(2) 0.0013(17) 0.0053(17) -0.0067(17)
C47 0.023(2) 0.026(2) 0.030(2) -0.0001(19) 0.0043(19) -0.0036(18)
C48 0.033(3) 0.021(2) 0.033(3) 0.0003(19) 0.008(2) -0.0056(19)
C49 0.040(3) 0.033(3) 0.035(3) -0.006(2) 0.015(2) -0.021(2)
C50 0.024(2) 0.039(3) 0.025(2) -0.0107(19) 0.0108(19) -0.016(2)
C51 0.023(2) 0.027(2) 0.024(2) -0.0039(18) 0.0089(18) -0.0058(18)
C52 0.058(4) 0.025(3) 0.059(4) 0.002(3) 0.012(3) -0.008(3)
C53 0.033(3) 0.064(4) 0.053(3) -0.024(3) 0.023(3) -0.023(3)
C54 0.040(3) 0.036(3) 0.025(2) -0.003(2) 0.014(2) -0.010(2)
C55 0.060(3) 0.031(3) 0.050(3) -0.009(2) 0.029(3) -0.011(2)
C56 0.048(3) 0.063(4) 0.048(3) -0.022(3) 0.006(3) -0.027(3)
C61 0.284(16) 0.128(8) 0.46(2) 0.024(12) 0.306(17) 0.051(10)
C62 0.243(13) 0.202(12) 0.177(10) -0.109(9) 0.136(10) -0.192(11)
C63 0.249(19) 0.30(2) 0.214(17) -0.143(15) 0.006(13) 0.049(15)
C64 0.130(12) 0.69(4) 0.134(12) 0.044(16) 0.018(9) -0.130(16)

loop_
_atom_type_symbol
_atom_type_description
_atom_type_scat_dispersion_real
_atom_type_scat_dispersion_imag
_atom_type_scat_source
C C 0.0033 0.0016 'International Tables Vol C Tables 4.2.6.8 and 6.1.1.4'
H H 0.0000 0.0000 'International Tables Vol C Tables 4.2.6.8 and 6.1.1.4'
N N 0.0061 0.0033 'International Tables Vol C Tables 4.2.6.8 and 6.1.1.4'
O O 0.0106 0.0060 'International Tables Vol C Tables 4.2.6.8 and 6.1.1.4'
F F 0.0171 0.0103 'International Tables Vol C Tables 4.2.6.8 and 6.1.1.4'
Cl Cl 0.1484 0.1585 'International Tables Vol C Tables 4.2.6.8 and 6.1.1.4'
Ru Ru -1.2594 0.8363 'International Tables Vol C Tables 4.2.6.8 and 6.1.1.4'

loop_
_geom_angle_atom_site_label_1
_geom_angle_atom_site_label_2
_geom_angle_atom_site_label_3
_geom_angle
N3 Ru1 O1 176.29(10)
N3 Ru1 N5 93.57(11)
O1 Ru1 N5 86.85(10)
N3 Ru1 N1 92.43(11)
O1 Ru1 N1 87.04(10)
N5 Ru1 N1 173.69(11)
N3 Ru1 Ru2 88.40(8)
O1 Ru1 Ru2 87.92(6)
N5 Ru1 Ru2 89.76(8)
N1 Ru1 Ru2 88.48(8)
N3 Ru1 Cl1 91.38(8)
O1 Ru1 Cl1 92.30(7)
N5 Ru1 Cl1 91.51(8)
N1 Ru1 Cl1 90.28(8)
Ru2 Ru1 Cl1 178.73(3)
N4 Ru2 O2 179.26(11)
N4 Ru2 N2 92.63(11)
O2 Ru2 N2 87.69(10)
N4 Ru2 N6 91.88(11)
O2 Ru2 N6 87.79(10)
N2 Ru2 N6 175.43(11)
N4 Ru2 Ru1 90.58(8)
O2 Ru2 Ru1 88.75(6)
N2 Ru2 Ru1 90.55(8)
N6 Ru2 Ru1 88.65(8)
N4 Ru2 O3 91.89(10)
O2 Ru2 O3 88.76(9)
N2 Ru2 O3 93.37(10)
N6 Ru2 O3 87.22(10)
Ru1 Ru2 O3 175.26(6)
C3 N1 C4 113.8(3)
C3 N1 Ru1 118.7(2)
C4 N1 Ru1 123.9(2)
C3 N2 C12 115.4(3)
C3 N2 Ru2 117.7(2)
C12 N2 Ru2 126.7(2)
C20 N3 C21 114.8(3)
C20 N3 Ru1 119.4(2)
C21 N3 Ru1 125.3(2)
C20 N4 C29 117.2(3)
C20 N4 Ru2 117.7(2)
C29 N4 Ru2 124.9(2)
C37 N5 C38 115.9(3)
C37 N5 Ru1 118.2(2)
C38 N5 Ru1 125.9(2)
C37 N6 C46 116.7(3)
C37 N6 Ru2 119.3(2)
C46 N6 Ru2 122.3(2)
C1 O1 Ru1 119.5(2)
C1 O2 Ru2 118.9(2)
C54 O3 Ru2 148.1(3)
F16B F16A C28 66.9(16)
F16B F16A F17B 111.2(18)
C28 F16A F17B 50.6(7)
F17B F17A C28 69.6(13)
F16A F16B C28 81.7(16)
F16A F16B F18 125(2)
C28 F16B F18 48.9(8)
F17A F17B C28 74.8(16)
F17A F17B F16A 124.1(19)
C28 F17B F16A 53.0(6)
C28 F18 F16B 45.9(6)
C35 F19 F20B 46.5(11)
C35 F20B F19 48.9(19)
O1 C1 O2 123.6(3)
O1 C1 C2 119.0(3)
O2 C1 C2 117.4(3)
C1 C2 H2A 109.5
C1 C2 H2B 109.5
H2A C2 H2B 109.5
C1 C2 H2C 109.5
H2A C2 H2C 109.5
H2B C2 H2C 109.5
N1 C3 N2 123.2(3)
N1 C3 H3A 118.4
N2 C3 H3A 118.4
C9 C4 C5 119.5(3)
C9 C4 N1 119.9(3)
C5 C4 N1 120.6(3)
C6 C5 C4 119.4(4)
C6 C5 H5A 120.3
C4 C5 H5A 120.3
C7 C6 C5 121.1(3)
C7 C6 C10 119.4(3)
C5 C6 C10 119.4(4)
C8 C7 C6 119.4(3)
C8 C7 H7A 120.3
C6 C7 H7A 120.3
C7 C8 C9 120.1(4)
C7 C8 C11 120.7(3)
C9 C8 C11 119.2(3)
C4 C9 C8 120.5(3)
C4 C9 H9A 119.7
C8 C9 H9A 119.7
F3 C10 F1 107.4(3)
F3 C10 F2 107.4(3)
F1 C10 F2 105.0(3)
F3 C10 C6 113.6(3)
F1 C10 C6 111.7(3)
F2 C10 C6 111.3(3)
F4 C11 F6 106.6(4)
F4 C11 F5 105.7(4)
F6 C11 F5 102.8(3)
F4 C11 C8 114.4(3)
F6 C11 C8 113.3(3)
F5 C11 C8 113.1(3)
C13 C12 C17 119.2(3)
C13 C12 N2 121.3(3)
C17 C12 N2 119.5(3)
C14 C13 C12 120.0(3)
C14 C13 H13A 120.0
C12 C13 H13A 120.0
C15 C14 C13 121.5(3)
C15 C14 C18 119.5(3)
C13 C14 C18 119.0(3)
C14 C15 C16 118.2(3)
C14 C15 H15A 120.9
C16 C15 H15A 120.9
C17 C16 C15 121.3(3)
C17 C16 C19 120.7(3)
C15 C16 C19 118.0(3)
C16 C17 C12 119.9(3)
C16 C17 H17A 120.1
C12 C17 H17A 120.1
F9 C18 F8 106.9(3)
F9 C18 F7 106.5(3)
F8 C18 F7 105.5(3)
F9 C18 C14 112.7(3)
F8 C18 C14 112.8(3)
F7 C18 C14 111.9(3)
F10 C19 F12 107.1(3)
F10 C19 F11 106.1(3)
F12 C19 F11 105.7(3)
F10 C19 C16 113.3(3)
F12 C19 C16 112.9(3)
F11 C19 C16 111.2(3)
N3 C20 N4 122.9(3)
N3 C20 H20A 118.6
N4 C20 H20A 118.6
C26 C21 C22 119.9(4)
C26 C21 N3 120.7(3)
C22 C21 N3 119.4(3)
C21 C22 C23 119.6(4)
C21 C22 H22A 120.2
C23 C22 H22A 120.2
C24 C23 C22 120.6(4)
C24 C23 C27 119.8(4)
C22 C23 C27 119.6(4)
C25 C24 C23 119.5(4)
C25 C24 H24A 120.3
C23 C24 H24A 120.3
C24 C25 C26 120.5(4)
C24 C25 C28 120.6(4)
C26 C25 C28 118.9(4)
C21 C26 C25 120.0(4)
C21 C26 H26A 120.0
C25 C26 H26A 120.0
F13 C27 F15 107.7(4)
F13 C27 F14 105.2(4)
F15 C27 F14 103.1(5)
F13 C27 C23 113.7(5)
F15 C27 C23 113.7(4)
F14 C27 C23 112.5(4)
F16B C28 F17B 103.4(12)
F16B C28 F18 85.2(10)
F17B C28 F18 122.4(10)
F16B C28 F17A 129.7(10)
F17B C28 F17A 35.5(7)
F18 C28 F17A 96.9(9)
F16B C28 F16A 31.4(6)
F17B C28 F16A 76.3(9)
F18 C28 F16A 113.0(8)
F17A C28 F16A 109.5(7)
F16B C28 C25 113.6(9)
F17B C28 C25 114.9(7)
F18 C28 C25 112.6(5)
F17A C28 C25 111.7(5)
F16A C28 C25 112.2(4)
C30 C29 C34 118.9(3)
C30 C29 N4 120.1(3)
C34 C29 N4 121.0(3)
C29 C30 C31 120.9(4)
C29 C30 H30A 119.5
C31 C30 H30A 119.5
C32 C31 C30 120.2(4)
C32 C31 C35 120.1(4)
C30 C31 C35 119.7(4)
C31 C32 C33 119.4(4)
C31 C32 H32A 120.3
C33 C32 H32A 120.3
C32 C33 C34 120.8(4)
C32 C33 C36 119.4(3)
C34 C33 C36 119.8(4)
C33 C34 C29 119.8(4)
C33 C34 H34A 120.1
C29 C34 H34A 120.1
F20B C35 F21 125(2)
F20B C35 F19 85(3)
F21 C35 F19 105.7(4)
F20B C35 F20A 34.0(11)
F21 C35 F20A 99.1(18)
F19 C35 F20A 115(2)
F20B C35 C31 111.6(11)
F21 C35 C31 113.8(4)
F19 C35 C31 111.8(4)
F20A C35 C31 111.1(7)
F22 C36 F23 106.2(4)
F22 C36 F24 106.8(3)
F23 C36 F24 106.5(4)
F22 C36 C33 112.3(4)
F23 C36 C33 112.7(3)
F24 C36 C33 111.9(4)
N6 C37 N5 122.2(3)
N6 C37 H37A 118.9
N5 C37 H37A 118.9
C43 C38 C39 120.1(3)
C43 C38 N5 120.2(3)
C39 C38 N5 119.7(3)
C40 C39 C38 119.4(3)
C40 C39 H39A 120.3
C38 C39 H39A 120.3
C39 C40 C41 121.2(3)
C39 C40 C44 121.0(3)
C41 C40 C44 117.7(3)
C42 C41 C40 119.0(3)
C42 C41 H41A 120.5
C40 C41 H41A 120.5
C41 C42 C43 120.3(4)
C41 C42 C45 120.1(4)
C43 C42 C45 119.5(4)
C38 C43 C42 120.0(3)
C38 C43 H43A 120.0
C42 C43 H43A 120.0
F26 C44 F25 107.8(4)
F26 C44 F27 105.5(3)
F25 C44 F27 104.8(3)
F26 C44 C40 112.2(3)
F25 C44 C40 112.4(3)
F27 C44 C40 113.6(3)
F29 C45 F30 107.7(4)
F29 C45 F28 104.9(4)
F30 C45 F28 104.7(4)
F29 C45 C42 113.6(4)
F30 C45 C42 113.1(4)
F28 C45 C42 112.2(4)
C51 C46 C47 119.9(3)
C51 C46 N6 119.0(3)
C47 C46 N6 121.1(3)
C48 C47 C46 120.4(4)
C48 C47 H47A 119.8
C46 C47 H47A 119.8
C47 C48 C49 119.8(4)
C47 C48 C52 120.2(4)
C49 C48 C52 120.0(4)
C50 C49 C48 119.6(4)
C50 C49 H49A 120.2
C48 C49 H49A 120.2
C49 C50 C51 120.6(4)
C49 C50 C53 121.5(4)
C51 C50 C53 117.8(4)
C46 C51 C50 119.6(4)
C46 C51 H51A 120.2
C50 C51 H51A 120.2
F32A C52 F33 110.8(12)
F32A C52 F31B 76.0(11)
F33 C52 F31B 126.7(11)
F32A C52 F31A 110.6(11)
F33 C52 F31A 89.7(15)
F31B C52 F31A 43.4(6)
F32A C52 F32B 25.1(18)
F33 C52 F32B 98.3(11)
F31B C52 F32B 100.8(12)
F31A C52 F32B 134.0(12)
F32A C52 C48 117.6(10)
F33 C52 C48 112.3(4)
F31B C52 C48 109.2(6)
F31A C52 C48 112.5(5)
F32B C52 C48 106.0(13)
F34 C53 F35 107.7(4)
F34 C53 F36 107.4(4)
F35 C53 F36 106.0(5)
F34 C53 C50 112.1(4)
F35 C53 C50 111.3(4)
F36 C53 C50 112.1(4)
O3 C54 C55 122.2(4)
O3 C54 C56 120.3(4)
C55 C54 C56 117.6(4)
C54 C55 H55A 109.5
C54 C55 H55B 109.5
H55A C55 H55B 109.5
C54 C55 H55C 109.5
H55A C55 H55C 109.5
H55B C55 H55C 109.5
C54 C56 H56A 109.5
C54 C56 H56B 109.5
H56A C56 H56B 109.5
C54 C56 H56C 109.5
H56A C56 H56C 109.5
H56B C56 H56C 109.5
C62 C61 H61A 109.5
C62 C61 H61B 109.5
H61A C61 H61B 109.5
C62 C61 H61C 109.5
H61A C61 H61C 109.5
H61B C61 H61C 109.5
C63 C62 C61 85.2(9)
C63 C62 H62A 114.4
C61 C62 H62A 114.4
C63 C62 H62B 114.4
C61 C62 H62B 114.4
H62A C62 H62B 111.6
C64 C63 C62 122.5(18)
C64 C63 H63A 106.7
C62 C63 H63A 106.7
C64 C63 H63B 106.7
C62 C63 H63B 106.7
H63A C63 H63B 106.6
C63 C64 C65 153.4(19)
C63 C64 H64A 98.2
C65 C64 H64A 98.2
C63 C64 H64B 98.2
C65 C64 H64B 98.2
H64A C64 H64B 103.7
C66 C65 C64 122.3(15)
C66 C65 H65A 106.8
C64 C65 H65A 106.8
C66 C65 H65B 106.8
C64 C65 H65B 106.8
H65A C65 H65B 106.6
C65 C66 H66A 109.5
C65 C66 H66B 109.5
H66A C66 H66B 109.5
C65 C66 H66C 109.5
H66A C66 H66C 109.5
H66B C66 H66C 109.5

loop_
_geom_bond_atom_site_label_1
_geom_bond_atom_site_label_2
_geom_bond_distance
Ru1 N3 2.055(3)
Ru1 O1 2.065(2)
Ru1 N5 2.079(3)
Ru1 N1 2.082(3)
Ru1 Ru2 2.3403(5)
Ru1 Cl1 2.4310(9)
Ru2 N4 2.047(3)
Ru2 O2 2.052(2)
Ru2 N2 2.059(3)
Ru2 N6 2.071(3)
Ru2 O3 2.426(2)
N1 C3 1.311(4)
N1 C4 1.437(4)
N2 C3 1.328(4)
N2 C12 1.424(4)
N3 C20 1.320(4)
N3 C21 1.443(4)
N4 C20 1.320(4)
N4 C29 1.422(4)
N5 C37 1.320(4)
N5 C38 1.438(4)
N6 C37 1.314(4)
N6 C46 1.431(4)
O1 C1 1.265(4)
O2 C1 1.277(4)
O3 C54 1.216(4)
F1 C10 1.342(4)
F2 C10 1.350(4)
F3 C10 1.315(4)
F4 C11 1.301(4)
F5 C11 1.344(4)
F6 C11 1.330(5)
F7 C18 1.349(5)
F8 C18 1.329(4)
F9 C18 1.326(4)
F10 C19 1.332(5)
F11 C19 1.348(4)
F12 C19 1.340(4)
F13 C27 1.304(5)
F14 C27 1.323(6)
F15 C27 1.315(5)
F16A F16B 0.702(14)
F16A C28 1.334(9)
F16A F17B 1.623(17)
F17A F17B 0.801(16)
F17A C28 1.329(9)
F16B C28 1.240(16)
F16B F18 1.72(2)
F17B C28 1.291(14)
F18 C28 1.301(6)
F19 C35 1.318(6)
F19 F20B 1.74(6)
F20A C35 1.370(14)
F20B C35 1.27(2)
F21 C35 1.312(5)
F22 C36 1.329(5)
F23 C36 1.332(5)
F24 C36 1.333(4)
F25 C44 1.316(4)
F26 C44 1.304(4)
F27 C44 1.332(5)
F28 C45 1.329(5)
F29 C45 1.310(5)
F30 C45 1.316(5)
F31A C52 1.370(11)
F32A C52 1.264(18)
F31B C52 1.318(11)
F32B C52 1.38(3)
F33 C52 1.289(6)
F34 C53 1.317(5)
F35 C53 1.322(5)
F36 C53 1.326(6)
C1 C2 1.495(5)
C2 H2A 0.9800
C2 H2B 0.9800
C2 H2C 0.9800
C3 H3A 0.9500
C4 C9 1.381(5)
C4 C5 1.396(5)
C5 C6 1.388(5)
C5 H5A 0.9500
C6 C7 1.386(5)
C6 C10 1.500(5)
C7 C8 1.375(5)
C7 H7A 0.9500
C8 C9 1.398(5)
C8 C11 1.490(5)
C9 H9A 0.9500
C12 C13 1.388(5)
C12 C17 1.394(5)
C13 C14 1.387(5)
C13 H13A 0.9500
C14 C15 1.380(5)
C14 C18 1.502(5)
C15 C16 1.391(5)
C15 H15A 0.9500
C16 C17 1.384(5)
C16 C19 1.498(5)
C17 H17A 0.9500
C20 H20A 0.9500
C21 C26 1.377(5)
C21 C22 1.383(5)
C22 C23 1.387(5)
C22 H22A 0.9500
C23 C24 1.377(6)
C23 C27 1.491(6)
C24 C25 1.373(6)
C24 H24A 0.9500
C25 C26 1.386(5)
C25 C28 1.494(6)
C26 H26A 0.9500
C29 C30 1.376(5)
C29 C34 1.396(5)
C30 C31 1.393(5)
C30 H30A 0.9500
C31 C32 1.377(5)
C31 C35 1.496(6)
C32 C33 1.381(5)
C32 H32A 0.9500
C33 C34 1.392(5)
C33 C36 1.504(5)
C34 H34A 0.9500
C37 H37A 0.9500
C38 C43 1.381(5)
C38 C39 1.388(5)
C39 C40 1.383(5)
C39 H39A 0.9500
C40 C41 1.388(5)
C40 C44 1.504(5)
C41 C42 1.384(5)
C41 H41A 0.9500
C42 C43 1.394(5)
C42 C45 1.484(6)
C43 H43A 0.9500
C46 C51 1.385(5)
C46 C47 1.387(5)
C47 C48 1.386(5)
C47 H47A 0.9500
C48 C49 1.393(5)
C48 C52 1.495(6)
C49 C50 1.383(5)
C49 H49A 0.9500
C50 C51 1.392(5)
C50 C53 1.510(6)
C51 H51A 0.9500
C54 C55 1.496(6)
C54 C56 1.502(5)
C55 H55A 0.9800
C55 H55B 0.9800
C55 H55C 0.9800
C56 H56A 0.9800
C56 H56B 0.9800
C56 H56C 0.9800
C61 C62 1.686(15)
C61 H61A 0.9800
C61 H61B 0.9800
C61 H61C 0.9800
C62 C63 1.626(16)
C62 H62A 0.9900
C62 H62B 0.9900
C63 C64 1.372(18)
C63 H63A 0.9900
C63 H63B 0.9900
C64 C65 1.83(2)
C64 H64A 0.9900
C64 H64B 0.9900
C65 C66 1.68(2)
C65 H65A 0.9900
C65 H65B 0.9900
C66 H66A 0.9800
C66 H66B 0.9800
C66 H66C 0.9800
